data_4025727
loop_
_publ_author_name
'Olivier Songis'
'Ji\<r\'i M\'i\<sek'
'Markus B. Schmid'
'Adrian Koll\'arovi\<c'
'Irena G. Star\'a'
'David \<Saman'
'Ivana C\'isa\<rov\'a'
'Ivo Star\'y'

_publ_section_title
;
 A Versatile Synthesis of Functionalized Pentahelicenes
;
_journal_name_full 'Journal of Organic Chemistry'
_journal_page_first 6889
_journal_page_last 6899
_journal_paper_doi 10.1021/jo1013977
_journal_volume 75
_journal_year 2010
_chemical_compound_source 'synthesized by the authors'
_chemical_formula_moiety 'C22 H12 Cl2'
_chemical_formula_sum 'C22 H12 Cl2'
_chemical_formula_weight 347.22
_chemical_name_systematic
; 
 ? 
;
_space_group_IT_number 61
_symmetry_cell_setting orthorhombic
_symmetry_space_group_name_Hall '-P 2ac 2ab'
_symmetry_space_group_name_H-M 'P b c a'
_atom_sites_solution_hydrogens difmap
_atom_sites_solution_primary direct
_atom_sites_solution_secondary difmap
_audit_creation_method SHELXL-97
_cell_angle_alpha 90.00
_cell_angle_beta 90.00
_cell_angle_gamma 90.00
_cell_formula_units_Z 8
_cell_length_a 5.91540(10)
_cell_length_b 20.1928(3)
_cell_length_c 26.1972(4)
_cell_measurement_reflns_used 3980
_cell_measurement_temperature 150(2)
_cell_measurement_theta_max 27.5
_cell_measurement_theta_min 1
_cell_volume 3129.22(9)
_computing_cell_refinement 'COLLECT and DENZO'
_computing_data_collection 'COLLECT (Hooft, 1998) and DENZO (Otwinowski & Minor, 1997)'
_computing_data_reduction 'COLLECT and DENZO'
_computing_structure_refinement 'SHELXL-97 (Sheldrick, 1997)'
_computing_structure_solution 'SIR92 (Altomare et al., 1994)'
_diffrn_ambient_temperature 150(2)
_diffrn_detector_area_resol_mean 9.091
_diffrn_measured_fraction_theta_full 1.000
_diffrn_measured_fraction_theta_max 1.000
_diffrn_measurement_device_type 'Nonius KappaCCD area detector'
_diffrn_measurement_method '\f and \w scans to fill the Ewald sphere'
_diffrn_radiation_monochromator graphite
_diffrn_radiation_source 'fine-focus sealed tube'
_diffrn_radiation_type MoK\a
_diffrn_radiation_wavelength 0.71073
_diffrn_reflns_av_R_equivalents 0.043
_diffrn_reflns_av_sigmaI/netI 0.0224
_diffrn_reflns_limit_h_max 7
_diffrn_reflns_limit_h_min -7
_diffrn_reflns_limit_k_max 25
_diffrn_reflns_limit_k_min -25
_diffrn_reflns_limit_l_max 33
_diffrn_reflns_limit_l_min -33
_diffrn_reflns_number 45726
_diffrn_reflns_theta_full 27.10
_diffrn_reflns_theta_max 27.10
_diffrn_reflns_theta_min 1.55
_diffrn_standards_number 0
_exptl_absorpt_coefficient_mu 0.413
_exptl_absorpt_correction_type none
_exptl_crystal_colour colourless
_exptl_crystal_density_diffrn 1.474
_exptl_crystal_density_method 'not measured'
_exptl_crystal_description plate
_exptl_crystal_F_000 1424
_exptl_crystal_size_max 0.4
_exptl_crystal_size_mid 0.1
_exptl_crystal_size_min 0.03
_refine_diff_density_max 0.226
_refine_diff_density_min -0.342
_refine_diff_density_rms 0.049
_refine_ls_extinction_method none
_refine_ls_goodness_of_fit_ref 1.052
_refine_ls_hydrogen_treatment constr
_refine_ls_matrix_type full
_refine_ls_number_parameters 217
_refine_ls_number_reflns 3446
_refine_ls_number_restraints 0
_refine_ls_restrained_S_all 1.052
_refine_ls_R_factor_all 0.0481
_refine_ls_R_factor_gt 0.0350
_refine_ls_shift/su_max 0.001
_refine_ls_shift/su_mean 0.000
_refine_ls_structure_factor_coef Fsqd
_refine_ls_weighting_details 'calc w=1/[\s^2^(Fo^2^)+(0.0515P)^2^+1.3195P] where P=(Fo^2^+2Fc^2^)/3'
_refine_ls_weighting_scheme calc
_refine_ls_wR_factor_gt 0.0907
_refine_ls_wR_factor_ref 0.0993
_reflns_number_gt 2786
_reflns_number_total 3446
_reflns_threshold_expression I>2\s(I)
_cod_data_source_file jo1013977_si_002.cif
_cod_data_source_block 13
_cod_original_sg_symbol_H-M ' P b c a'
_cod_database_code 4025727

loop_
_symmetry_equiv_pos_as_xyz
'x, y, z'
'-x+1/2, -y, z+1/2'
'x+1/2, -y+1/2, -z'
'-x, y+1/2, -z+1/2'
'-x, -y, -z'
'x-1/2, y, -z-1/2'
'-x-1/2, y-1/2, z'
'x, -y-1/2, z-1/2'

loop_
_atom_site_label
_atom_site_type_symbol
_atom_site_fract_x
_atom_site_fract_y
_atom_site_fract_z
_atom_site_U_iso_or_equiv
_atom_site_adp_type
_atom_site_occupancy
_atom_site_symmetry_multiplicity
_atom_site_calc_flag
_atom_site_refinement_flags
_atom_site_disorder_assembly
_atom_site_disorder_group
Cl1 Cl -0.76693(8) -0.05480(2) 0.711485(17) 0.03741(14) Uani 1 1 d . . .
Cl2 Cl -0.06602(9) 0.02886(3) 0.418027(17) 0.04457(15) Uani 1 1 d . . .
C1 C -0.3398(3) 0.07485(8) 0.64936(6) 0.0243(3) Uani 1 1 d . . .
H1 H -0.1992 0.0732 0.6319 0.029 Uiso 1 1 calc R . .
C2 C -0.4345(3) 0.01703(8) 0.66627(6) 0.0267(3) Uani 1 1 d . . .
H2 H -0.3601 -0.0241 0.6608 0.032 Uiso 1 1 calc R . .
C3 C -0.6431(3) 0.01925(8) 0.69178(6) 0.0273(4) Uani 1 1 d . . .
C4 C -0.7465(3) 0.07819(9) 0.70279(6) 0.0291(4) Uani 1 1 d . . .
H4 H -0.8858 0.0787 0.7208 0.035 Uiso 1 1 calc R . .
C5 C -0.6455(3) 0.13821(8) 0.68720(6) 0.0260(3) Uani 1 1 d . . .
C6 C -0.7325(3) 0.20023(9) 0.70467(6) 0.0318(4) Uani 1 1 d . . .
H6 H -0.8742 0.2020 0.7217 0.038 Uiso 1 1 calc R . .
C7 C -0.6129(3) 0.25637(9) 0.69692(6) 0.0324(4) Uani 1 1 d . . .
H7 H -0.6626 0.2963 0.7125 0.039 Uiso 1 1 calc R . .
C8 C -0.4136(3) 0.25747(8) 0.66601(6) 0.0290(4) Uani 1 1 d . . .
C9 C -0.2814(3) 0.31603(8) 0.66157(7) 0.0348(4) Uani 1 1 d . . .
H9 H -0.3285 0.3553 0.6784 0.042 Uiso 1 1 calc R . .
C10 C -0.0897(3) 0.31623(8) 0.63363(7) 0.0347(4) Uani 1 1 d . . .
H10 H 0.0080 0.3535 0.6350 0.042 Uiso 1 1 calc R . .
C11 C -0.0321(3) 0.26131(8) 0.60225(6) 0.0285(4) Uani 1 1 d . . .
C12 C 0.1648(3) 0.26364(9) 0.57055(7) 0.0329(4) Uani 1 1 d . . .
H12 H 0.2655 0.3001 0.5737 0.039 Uiso 1 1 calc R . .
C13 C 0.2115(3) 0.21572(9) 0.53644(7) 0.0316(4) Uani 1 1 d . . .
H13 H 0.3506 0.2164 0.5183 0.038 Uiso 1 1 calc R . .
C14 C 0.0520(3) 0.16384(8) 0.52750(6) 0.0266(3) Uani 1 1 d . . .
C15 C 0.0786(3) 0.12119(8) 0.48513(6) 0.0300(4) Uani 1 1 d . . .
H15 H 0.2145 0.1222 0.4658 0.036 Uiso 1 1 calc R . .
C16 C -0.0904(3) 0.07867(8) 0.47202(6) 0.0290(4) Uani 1 1 d . . .
C17 C -0.2938(3) 0.07680(8) 0.49951(6) 0.0274(3) Uani 1 1 d . . .
H17 H -0.4140 0.0489 0.4887 0.033 Uiso 1 1 calc R . .
C18 C -0.3173(3) 0.11561(7) 0.54206(6) 0.0243(3) Uani 1 1 d . . .
H18 H -0.4539 0.1132 0.5610 0.029 Uiso 1 1 calc R . .
C19 C -0.1449(3) 0.15917(7) 0.55871(6) 0.0230(3) Uani 1 1 d . . .
C20 C -0.1725(3) 0.20465(8) 0.60132(6) 0.0239(3) Uani 1 1 d . . .
C21 C -0.3455(3) 0.19918(8) 0.64028(6) 0.0239(3) Uani 1 1 d . . .
C22 C -0.4448(3) 0.13715(8) 0.65709(6) 0.0231(3) Uani 1 1 d . . .

loop_
_atom_site_aniso_label
_atom_site_aniso_U_11
_atom_site_aniso_U_22
_atom_site_aniso_U_33
_atom_site_aniso_U_23
_atom_site_aniso_U_13
_atom_site_aniso_U_12
Cl1 0.0419(3) 0.0382(3) 0.0322(2) 0.00079(18) 0.00437(19) -0.01608(19)
Cl2 0.0569(3) 0.0497(3) 0.0271(2) -0.00692(19) 0.0033(2) 0.0160(2)
C1 0.0237(7) 0.0262(8) 0.0229(8) 0.0011(6) 0.0029(6) 0.0013(6)
C2 0.0299(9) 0.0274(8) 0.0226(8) -0.0017(6) 0.0011(6) 0.0006(7)
C3 0.0293(8) 0.0314(9) 0.0213(8) 0.0005(6) -0.0010(7) -0.0078(7)
C4 0.0225(8) 0.0435(10) 0.0212(7) -0.0002(7) 0.0016(6) -0.0021(7)
C5 0.0237(8) 0.0343(9) 0.0199(7) -0.0012(6) -0.0020(6) 0.0045(7)
C6 0.0292(9) 0.0416(10) 0.0246(8) -0.0023(7) 0.0012(7) 0.0113(7)
C7 0.0404(9) 0.0315(9) 0.0254(8) -0.0044(7) -0.0034(7) 0.0159(8)
C8 0.0356(9) 0.0271(8) 0.0243(8) -0.0003(6) -0.0060(7) 0.0076(7)
C9 0.0495(11) 0.0221(8) 0.0329(9) -0.0026(7) -0.0083(8) 0.0057(8)
C10 0.0426(10) 0.0230(8) 0.0385(10) 0.0027(7) -0.0141(8) -0.0044(7)
C11 0.0294(8) 0.0253(8) 0.0309(9) 0.0064(7) -0.0082(7) -0.0012(7)
C12 0.0286(8) 0.0296(9) 0.0404(10) 0.0140(8) -0.0086(8) -0.0070(7)
C13 0.0226(8) 0.0352(9) 0.0370(9) 0.0153(8) -0.0008(7) 0.0003(7)
C14 0.0213(7) 0.0281(8) 0.0302(8) 0.0097(7) -0.0004(7) 0.0048(6)
C15 0.0254(8) 0.0378(9) 0.0267(8) 0.0096(7) 0.0050(7) 0.0088(7)
C16 0.0372(9) 0.0282(8) 0.0217(8) 0.0037(7) 0.0013(7) 0.0107(7)
C17 0.0321(8) 0.0235(8) 0.0267(8) 0.0018(6) -0.0015(7) 0.0024(7)
C18 0.0239(7) 0.0242(8) 0.0250(8) 0.0034(6) 0.0019(6) 0.0009(6)
C19 0.0232(8) 0.0219(7) 0.0238(8) 0.0060(6) -0.0014(6) 0.0033(6)
C20 0.0239(8) 0.0221(8) 0.0258(8) 0.0037(6) -0.0052(6) 0.0021(6)
C21 0.0244(8) 0.0248(8) 0.0226(8) 0.0001(6) -0.0050(6) 0.0038(6)
C22 0.0234(8) 0.0270(8) 0.0191(7) -0.0007(6) -0.0017(6) 0.0021(6)

loop_
_atom_type_symbol
_atom_type_description
_atom_type_scat_dispersion_real
_atom_type_scat_dispersion_imag
_atom_type_scat_source
C C 0.0033 0.0016 'International Tables Vol C Tables 4.2.6.8 and 6.1.1.4'
H H 0.0000 0.0000 'International Tables Vol C Tables 4.2.6.8 and 6.1.1.4'
Cl Cl 0.1484 0.1585 'International Tables Vol C Tables 4.2.6.8 and 6.1.1.4'

loop_
_geom_angle_atom_site_label_1
_geom_angle_atom_site_label_2
_geom_angle_atom_site_label_3
_geom_angle
_geom_angle_site_symmetry_1
_geom_angle_site_symmetry_3
_geom_angle_publ_flag
C2 C1 C22 122.10(15) . . ?
C2 C1 H1 118.9 . . ?
C22 C1 H1 118.9 . . ?
C1 C2 C3 119.12(15) . . ?
C1 C2 H2 120.4 . . ?
C3 C2 H2 120.4 . . ?
C4 C3 C2 121.37(15) . . ?
C4 C3 Cl1 119.72(13) . . ?
C2 C3 Cl1 118.88(13) . . ?
C3 C4 C5 119.77(15) . . ?
C3 C4 H4 120.1 . . ?
C5 C4 H4 120.1 . . ?
C4 C5 C22 119.97(15) . . ?
C4 C5 C6 120.49(15) . . ?
C22 C5 C6 119.37(15) . . ?
C7 C6 C5 119.88(16) . . ?
C7 C6 H6 120.1 . . ?
C5 C6 H6 120.1 . . ?
C6 C7 C8 121.98(15) . . ?
C6 C7 H7 119.0 . . ?
C8 C7 H7 119.0 . . ?
C21 C8 C9 119.73(16) . . ?
C21 C8 C7 119.44(16) . . ?
C9 C8 C7 120.82(15) . . ?
C10 C9 C8 120.58(16) . . ?
C10 C9 H9 119.7 . . ?
C8 C9 H9 119.7 . . ?
C9 C10 C11 120.83(16) . . ?
C9 C10 H10 119.6 . . ?
C11 C10 H10 119.6 . . ?
C20 C11 C10 120.01(16) . . ?
C20 C11 C12 119.66(16) . . ?
C10 C11 C12 120.32(16) . . ?
C13 C12 C11 121.91(16) . . ?
C13 C12 H12 119.0 . . ?
C11 C12 H12 119.0 . . ?
C12 C13 C14 120.02(16) . . ?
C12 C13 H13 120.0 . . ?
C14 C13 H13 120.0 . . ?
C15 C14 C19 120.07(15) . . ?
C15 C14 C13 120.10(15) . . ?
C19 C14 C13 119.58(16) . . ?
C16 C15 C14 120.00(15) . . ?
C16 C15 H15 120.0 . . ?
C14 C15 H15 120.0 . . ?
C15 C16 C17 121.15(15) . . ?
C15 C16 Cl2 120.52(13) . . ?
C17 C16 Cl2 118.21(13) . . ?
C18 C17 C16 119.31(16) . . ?
C18 C17 H17 120.3 . . ?
C16 C17 H17 120.3 . . ?
C17 C18 C19 122.23(15) . . ?
C17 C18 H18 118.9 . . ?
C19 C18 H18 118.9 . . ?
C18 C19 C14 116.91(14) . . ?
C18 C19 C20 123.23(14) . . ?
C14 C19 C20 119.34(14) . . ?
C11 C20 C21 117.66(14) . . ?
C11 C20 C19 117.26(14) . . ?
C21 C20 C19 124.86(14) . . ?
C8 C21 C20 118.24(14) . . ?
C8 C21 C22 117.25(14) . . ?
C20 C21 C22 124.39(14) . . ?
C1 C22 C5 117.22(14) . . ?
C1 C22 C21 123.02(14) . . ?
C5 C22 C21 119.45(14) . . ?

loop_
_geom_bond_atom_site_label_1
_geom_bond_atom_site_label_2
_geom_bond_distance
_geom_bond_site_symmetry_2
_geom_bond_publ_flag
Cl1 C3 1.7432(17) . ?
Cl2 C16 1.7416(17) . ?
C1 C2 1.369(2) . ?
C1 C22 1.418(2) . ?
C1 H1 0.9500 . ?
C2 C3 1.404(2) . ?
C2 H2 0.9500 . ?
C3 C4 1.369(2) . ?
C4 C5 1.412(2) . ?
C4 H4 0.9500 . ?
C5 C22 1.425(2) . ?
C5 C6 1.429(2) . ?
C6 C7 1.352(3) . ?
C6 H6 0.9500 . ?
C7 C8 1.430(2) . ?
C7 H7 0.9500 . ?
C8 C21 1.415(2) . ?
C8 C9 1.422(2) . ?
C9 C10 1.350(3) . ?
C9 H9 0.9500 . ?
C10 C11 1.422(3) . ?
C10 H10 0.9500 . ?
C11 C20 1.414(2) . ?
C11 C12 1.431(2) . ?
C12 C13 1.346(3) . ?
C12 H12 0.9500 . ?
C13 C14 1.429(2) . ?
C13 H13 0.9500 . ?
C14 C15 1.414(2) . ?
C14 C19 1.426(2) . ?
C15 C16 1.362(2) . ?
C15 H15 0.9500 . ?
C16 C17 1.402(2) . ?
C17 C18 1.370(2) . ?
C17 H17 0.9500 . ?
C18 C19 1.415(2) . ?
C18 H18 0.9500 . ?
C19 C20 1.455(2) . ?
C20 C21 1.449(2) . ?
C21 C22 1.452(2) . ?

loop_
_cod_related_entry_id
_cod_related_entry_database
_cod_related_entry_code
1 ChemSpider 30659285
